data_1564106
loop_
_publ_author_name
'Doheny, Patrick W.'
'Hua, Carol'
'Chan, Bun'
'Tuna, Floriana'
'Collison, David'
'Kepert, Cameron J.'
'D'Alessandro, Deanna M'

_publ_section_title
;
 Substituent effects on through-space intervalence charge transfer in
 cofacial metal-organic frameworks.
;
_journal_issue 0
_journal_name_full 'Faraday discussions'
_journal_page_first 152
_journal_page_last 167
_journal_paper_doi 10.1039/d1fd00021g
_journal_volume 231
_journal_year 2021
_chemical_formula_sum 'C26 H14 F2 N4 S2'
_chemical_formula_weight 484.53
_chemical_name_systematic BPPFTzTz
_space_group_crystal_system monoclinic
_space_group_IT_number 14
_space_group_name_Hall '-P 2ybc'
_space_group_name_H-M_alt 'P 1 21/c 1'
_atom_sites_solution_hydrogens geom
_atom_sites_solution_primary direct
_audit_creation_method SHELXL-2016/4
_audit_update_record
;
2021-02-07 deposited with the CCDC.	2021-04-30 downloaded from the CCDC.
;
_cell_angle_alpha 90
_cell_angle_beta 103.34(3)
_cell_angle_gamma 90
_cell_formula_units_Z 2
_cell_length_a 24.130(5)
_cell_length_b 3.7590(8)
_cell_length_c 11.591(2)
_cell_measurement_reflns_used 40
_cell_measurement_temperature 100(2)
_cell_volume 1023.0(4)
_computing_cell_refinement 'XDS (Kabsch, 1993)'
_computing_data_collection 'AS QEGUI'
_computing_data_reduction 'XDS (Kabsch, 1993)'
_computing_molecular_graphics 'ShelXle-Rev915 (H\"ubschle et al., 2008)'
_computing_publication_material 'ShelXle-Rev915 (H\"ubschle et al., 2008)'
_computing_structure_refinement 'SHELXL-2016/4 (Sheldrick, 2016)'
_computing_structure_solution 'SHELXT 2018/2 (Sheldrick, 2018)'
_diffrn_ambient_temperature 100(2)
_diffrn_measured_fraction_theta_full 0.993
_diffrn_measured_fraction_theta_max 0.993
_diffrn_measurement_device_type 'Dectris Eiger 16M'
_diffrn_measurement_method 'Omega Scan'
_diffrn_radiation_type Synchrotron
_diffrn_radiation_wavelength 0.71073
_diffrn_reflns_av_R_equivalents 0.4916
_diffrn_reflns_av_unetI/netI 0.3932
_diffrn_reflns_Laue_measured_fraction_full 0.993
_diffrn_reflns_Laue_measured_fraction_max 0.993
_diffrn_reflns_limit_h_max 24
_diffrn_reflns_limit_h_min -24
_diffrn_reflns_limit_k_max 3
_diffrn_reflns_limit_k_min -3
_diffrn_reflns_limit_l_max 11
_diffrn_reflns_limit_l_min -11
_diffrn_reflns_number 6568
_diffrn_reflns_point_group_measured_fraction_full 0.993
_diffrn_reflns_point_group_measured_fraction_max 0.993
_diffrn_reflns_theta_full 20.814
_diffrn_reflns_theta_max 20.814
_diffrn_reflns_theta_min 0.867
_diffrn_source 'MX2 Beamline Australian Synchrotron'
_exptl_absorpt_coefficient_mu 0.304
_exptl_absorpt_correction_type multi-scan
_exptl_absorpt_process_details 'XDS (Kabsch, 1993)'
_exptl_crystal_colour Colourless
_exptl_crystal_density_diffrn 1.573
_exptl_crystal_description Plate
_exptl_crystal_F_000 496
_exptl_crystal_size_max 0.090
_exptl_crystal_size_mid 0.011
_exptl_crystal_size_min 0.007
_refine_diff_density_max 0.392
_refine_diff_density_min -0.365
_refine_diff_density_rms 0.103
_refine_ls_extinction_method none
_refine_ls_goodness_of_fit_ref 1.016
_refine_ls_hydrogen_treatment constr
_refine_ls_matrix_type full
_refine_ls_number_parameters 164
_refine_ls_number_reflns 1064
_refine_ls_number_restraints 132
_refine_ls_restrained_S_all 0.956
_refine_ls_R_factor_all 0.2435
_refine_ls_R_factor_gt 0.1896
_refine_ls_shift/su_max 0.000
_refine_ls_shift/su_mean 0.000
_refine_ls_structure_factor_coef Fsqd
_refine_ls_weighting_details 'w=1/[\s^2^(Fo^2^)+(0.1736P)^2^] where P=(Fo^2^+2Fc^2^)/3'
_refine_ls_weighting_scheme calc
_refine_ls_wR_factor_gt 0.4316
_refine_ls_wR_factor_ref 0.4737
_reflns_Friedel_coverage 0.000
_reflns_number_gt 419
_reflns_number_total 1064
_reflns_threshold_expression 'I > 2\s(I)'
_cod_data_source_file d1fd00021g2.cif
_cod_data_source_block p21onc_a
_cod_depositor_comments 'Adding full bibliography for 1564106--1564107.cif.'
_cod_original_sg_symbol_H-M 'P 21/c'
_cod_database_code 1564106
_shelx_shelxl_version_number 2016/4
_shelx_space_group_comment
;
The symmetry employed for this shelxl refinement is uniquely defined
by the following loop, which should always be used as a source of
symmetry information in preference to the above space-group names.
They are only intended as comments.
;
_shelx_estimated_absorpt_t_min 0.973
_shelx_estimated_absorpt_t_max 0.998

loop_
_space_group_symop_operation_xyz
'x, y, z'
'-x, y+1/2, -z+1/2'
'-x, -y, -z'
'x, -y-1/2, z-1/2'

loop_
_atom_site_label
_atom_site_type_symbol
_atom_site_fract_x
_atom_site_fract_y
_atom_site_fract_z
_atom_site_U_iso_or_equiv
_atom_site_adp_type
_atom_site_occupancy
_atom_site_site_symmetry_order
_atom_site_calc_flag
_atom_site_refinement_flags_posn
_atom_site_refinement_flags_adp
_atom_site_refinement_flags_occupancy
_atom_site_disorder_assembly
_atom_site_disorder_group
S1 S 0.54484(19) 0.3451(14) 0.3769(5) 0.098(2) Uani 1 1 d . . . . .
N1 N 0.4322(6) 0.373(4) 0.3964(14) 0.106(5) Uani 1 1 d . . . . .
N2 N 0.0409(6) 0.537(5) 0.3911(14) 0.103(5) Uani 1 1 d . . . . .
C1 C 0.4916(7) 0.430(5) 0.4436(15) 0.080(5) Uani 1 1 d . . . . .
C2 C 0.4091(7) 0.519(5) 0.4883(16) 0.089(5) Uani 1 1 d . . . . .
C3 C 0.3445(7) 0.502(4) 0.4791(16) 0.079(4) Uani 1 1 d . . . . .
C4 C 0.3105(7) 0.347(5) 0.3758(18) 0.102(6) Uani 1 1 d . . . . .
H4 H 0.326603 0.235974 0.317615 0.122 Uiso 1 1 calc R U . . .
C5 C 0.2524(8) 0.368(6) 0.3643(19) 0.102(6) Uani 1 1 d . . . . .
H5 H 0.228934 0.284841 0.291938 0.122 Uiso 0.52(2) 1 calc R U P A 2
C6 C 0.3210(7) 0.638(5) 0.5666(17) 0.096(6) Uani 1 1 d . . . . .
H6 H 0.344859 0.734685 0.636374 0.115 Uiso 1 1 calc R U . . .
C7 C 0.2611(8) 0.634(5) 0.5530(18) 0.092(5) Uani 1 1 d . . . . .
H7 H 0.244307 0.722519 0.613753 0.110 Uiso 0.48(2) 1 calc R U P A 1
C8 C 0.2262(7) 0.492(5) 0.4451(17) 0.090(5) Uani 1 1 d . . . . .
C9 C 0.1626(7) 0.516(5) 0.4289(17) 0.095(5) Uani 1 1 d . . . . .
C10 C 0.1291(7) 0.618(5) 0.3229(16) 0.092(5) Uani 1 1 d . . . . .
H10 H 0.146053 0.678594 0.259276 0.111 Uiso 1 1 calc R U . . .
C11 C 0.0725(8) 0.632(6) 0.3079(19) 0.114(7) Uani 1 1 d . . . . .
H11 H 0.051392 0.714003 0.233093 0.137 Uiso 1 1 calc R U . . .
C12 C 0.1356(7) 0.393(5) 0.5119(17) 0.095(6) Uani 1 1 d . . . . .
H12 H 0.157238 0.290515 0.583000 0.115 Uiso 1 1 calc R U . . .
C13 C 0.0741(7) 0.417(5) 0.4934(18) 0.099(6) Uani 1 1 d . . . . .
H13 H 0.056759 0.345403 0.555387 0.119 Uiso 1 1 calc R U . . .
F1A F 0.2212(8) 0.241(5) 0.2613(17) 0.088(7) Uani 0.48(2) 1 d . . P A 1
F1B F 0.2415(8) 0.760(5) 0.6364(19) 0.100(7) Uani 0.52(2) 1 d . . P A 2

loop_
_atom_site_aniso_label
_atom_site_aniso_U_11
_atom_site_aniso_U_22
_atom_site_aniso_U_33
_atom_site_aniso_U_23
_atom_site_aniso_U_13
_atom_site_aniso_U_12
S1 0.067(3) 0.128(5) 0.087(4) -0.003(3) -0.006(2) -0.006(3)
N1 0.059(7) 0.159(15) 0.084(10) 0.003(10) -0.014(6) 0.002(8)
N2 0.072(9) 0.132(13) 0.089(10) -0.019(9) -0.011(6) -0.005(8)
C1 0.074(7) 0.086(12) 0.072(11) -0.008(9) -0.003(7) 0.003(8)
C2 0.062(7) 0.109(14) 0.079(11) 0.006(10) -0.017(7) 0.000(8)
C3 0.064(7) 0.084(12) 0.077(10) 0.018(8) -0.006(6) -0.008(7)
C4 0.064(7) 0.133(17) 0.095(12) -0.005(10) -0.009(7) 0.001(9)
C5 0.067(8) 0.137(17) 0.091(11) -0.032(11) -0.005(7) -0.021(9)
C6 0.065(7) 0.134(16) 0.074(10) 0.014(10) -0.015(7) 0.012(9)
C7 0.067(7) 0.117(15) 0.079(10) -0.003(9) -0.010(7) 0.007(9)
C8 0.068(7) 0.100(14) 0.091(10) -0.012(9) -0.006(7) 0.000(8)
C9 0.075(7) 0.131(16) 0.070(10) -0.013(10) -0.004(6) 0.012(9)
C10 0.066(7) 0.121(15) 0.075(9) -0.022(9) -0.013(7) 0.008(9)
C11 0.065(8) 0.17(2) 0.088(12) -0.015(12) -0.016(8) -0.014(11)
C12 0.061(7) 0.129(16) 0.082(11) -0.007(10) -0.012(8) 0.000(9)
C13 0.058(7) 0.135(17) 0.090(11) -0.016(10) -0.012(8) 0.001(9)
F1A 0.067(11) 0.108(17) 0.075(10) -0.011(10) -0.009(8) -0.006(9)
F1B 0.076(11) 0.126(18) 0.087(11) -0.004(11) -0.007(9) 0.017(10)

loop_
_atom_type_symbol
_atom_type_description
_atom_type_scat_dispersion_real
_atom_type_scat_dispersion_imag
_atom_type_scat_source
C C 0.0033 0.0016 'International Tables Vol C Tables 4.2.6.8 and 6.1.1.4'
H H 0.0000 0.0000 'International Tables Vol C Tables 4.2.6.8 and 6.1.1.4'
N N 0.0061 0.0033 'International Tables Vol C Tables 4.2.6.8 and 6.1.1.4'
F F 0.0171 0.0103 'International Tables Vol C Tables 4.2.6.8 and 6.1.1.4'
S S 0.1246 0.1234 'International Tables Vol C Tables 4.2.6.8 and 6.1.1.4'

loop_
_geom_angle_atom_site_label_1
_geom_angle_atom_site_label_2
_geom_angle_atom_site_label_3
_geom_angle
_geom_angle_site_symmetry_1
_geom_angle_site_symmetry_3
_geom_angle_publ_flag
C1 S1 C2 86.0(8) . 3_666 ?
C2 N1 C1 100.8(14) . . ?
C13 N2 C11 112.5(16) . . ?
C1 C1 N1 118(2) 3_666 . ?
C1 C1 S1 114.8(18) 3_666 . ?
N1 C1 S1 127.2(13) . . ?
N1 C2 C3 119.9(15) . . ?
N1 C2 S1 119.9(11) . 3_666 ?
C3 C2 S1 119.5(14) . 3_666 ?
C6 C3 C4 121.5(16) . . ?
C6 C3 C2 121.2(16) . . ?
C4 C3 C2 117.3(17) . . ?
C5 C4 C3 116.0(19) . . ?
C5 C4 H4 122.0 . . ?
C3 C4 H4 122.0 . . ?
C8 C5 F1A 119.4(18) . . ?
C8 C5 C4 126.1(18) . . ?
F1A C5 C4 115(2) . . ?
C8 C5 H5 116.9 . . ?
C4 C5 H5 116.9 . . ?
C3 C6 C7 119.9(17) . . ?
C3 C6 H6 120.0 . . ?
C7 C6 H6 120.0 . . ?
F1B C7 C6 117.5(18) . . ?
F1B C7 C8 123.9(19) . . ?
C6 C7 C8 118.6(19) . . ?
C6 C7 H7 120.7 . . ?
C8 C7 H7 120.7 . . ?
C5 C8 C7 117.6(17) . . ?
C5 C8 C9 124.8(17) . . ?
C7 C8 C9 117.5(17) . . ?
C10 C9 C12 116.9(18) . . ?
C10 C9 C8 120.3(19) . . ?
C12 C9 C8 122.2(18) . . ?
C11 C10 C9 120(2) . . ?
C11 C10 H10 119.9 . . ?
C9 C10 H10 119.9 . . ?
C10 C11 N2 126.8(19) . . ?
C10 C11 H11 116.6 . . ?
N2 C11 H11 116.6 . . ?
C9 C12 C13 121.0(19) . . ?
C9 C12 H12 119.5 . . ?
C13 C12 H12 119.5 . . ?
N2 C13 C12 122.0(19) . . ?
N2 C13 H13 119.0 . . ?
C12 C13 H13 119.0 . . ?

loop_
_geom_bond_atom_site_label_1
_geom_bond_atom_site_label_2
_geom_bond_distance
_geom_bond_site_symmetry_2
_geom_bond_publ_flag
S1 C1 1.676(18) . ?
S1 C2 1.771(17) 3_666 ?
N1 C2 1.42(2) . ?
N1 C1 1.43(2) . ?
N2 C13 1.35(2) . ?
N2 C11 1.40(2) . ?
C1 C1 1.38(3) 3_666 ?
C2 C3 1.54(2) . ?
C2 S1 1.771(17) 3_666 ?
C3 C6 1.37(2) . ?
C3 C4 1.41(2) . ?
C4 C5 1.38(2) . ?
C4 H4 0.9500 . ?
C5 C8 1.33(2) . ?
C5 F1A 1.34(2) . ?
C5 H5 0.9500 . ?
C6 C7 1.42(2) . ?
C6 H6 0.9500 . ?
C7 F1B 1.26(2) . ?
C7 C8 1.44(3) . ?
C7 H7 0.9500 . ?
C8 C9 1.50(2) . ?
C9 C10 1.36(2) . ?
C9 C12 1.36(2) . ?
C10 C11 1.34(2) . ?
C10 H10 0.9500 . ?
C11 H11 0.9500 . ?
C12 C13 1.45(2) . ?
C12 H12 0.9500 . ?
C13 H13 0.9500 . ?

loop_
_geom_torsion_atom_site_label_1
_geom_torsion_atom_site_label_2
_geom_torsion_atom_site_label_3
_geom_torsion_atom_site_label_4
_geom_torsion
_geom_torsion_site_symmetry_1
_geom_torsion_site_symmetry_2
_geom_torsion_site_symmetry_3
_geom_torsion_site_symmetry_4
_geom_torsion_publ_flag
C2 N1 C1 C1 4(3) . . . 3_666 ?
C2 N1 C1 S1 -175.5(15) . . . . ?
C2 S1 C1 C1 4(2) 3_666 . . 3_666 ?
C2 S1 C1 N1 -176.6(18) 3_666 . . . ?
C1 N1 C2 C3 -177.1(16) . . . . ?
C1 N1 C2 S1 -7(2) . . . 3_666 ?
N1 C2 C3 C6 179.4(17) . . . . ?
S1 C2 C3 C6 10(2) 3_666 . . . ?
N1 C2 C3 C4 -2(3) . . . . ?
S1 C2 C3 C4 -171.7(14) 3_666 . . . ?
C6 C3 C4 C5 5(3) . . . . ?
C2 C3 C4 C5 -173.6(17) . . . . ?
C3 C4 C5 C8 -6(3) . . . . ?
C3 C4 C5 F1A 175.4(18) . . . . ?
C4 C3 C6 C7 -2(3) . . . . ?
C2 C3 C6 C7 176.9(16) . . . . ?
C3 C6 C7 F1B 179.6(19) . . . . ?
C3 C6 C7 C8 -1(3) . . . . ?
F1A C5 C8 C7 -178.4(19) . . . . ?
C4 C5 C8 C7 3(3) . . . . ?
F1A C5 C8 C9 -2(3) . . . . ?
C4 C5 C8 C9 179(2) . . . . ?
F1B C7 C8 C5 180(2) . . . . ?
C6 C7 C8 C5 1(3) . . . . ?
F1B C7 C8 C9 4(3) . . . . ?
C6 C7 C8 C9 -175.5(17) . . . . ?
C5 C8 C9 C10 -40(3) . . . . ?
C7 C8 C9 C10 137(2) . . . . ?
C5 C8 C9 C12 131(2) . . . . ?
C7 C8 C9 C12 -53(3) . . . . ?
C12 C9 C10 C11 7(3) . . . . ?
C8 C9 C10 C11 178.6(18) . . . . ?
C9 C10 C11 N2 -3(3) . . . . ?
C13 N2 C11 C10 -1(3) . . . . ?
C10 C9 C12 C13 -8(3) . . . . ?
C8 C9 C12 C13 -179.4(16) . . . . ?
C11 N2 C13 C12 0(3) . . . . ?
C9 C12 C13 N2 5(3) . . . . ?
